data_7024493
loop_
_publ_author_name
'Cheung, Hung Wai'
'Li, Juan'
'Zheng, Wenxu'
'Zhou, Zhongyuan'
'Chiu, Yu Hin'
'Lin, Zhenyang'
'Lau, Chak Po'

_publ_section_title
;
 Dialkylamino cyclopentadienyl ruthenium(ii) complex-catalyzed
 alpha-alkylation of arylacetonitriles with primary alcohols.
;
_journal_issue 1
_journal_name_full 'Dalton transactions (Cambridge, England : 2003)'
_journal_page_first 265
_journal_page_last 274
_journal_paper_doi 10.1039/b917805h
_journal_volume 39
_journal_year 2010
_chemical_formula_sum 'C52 H47 B F4 N P2 Ru'
_chemical_formula_weight 935.73
_chemical_name_systematic
;
?
;
_space_group_IT_number 15
_symmetry_cell_setting monoclinic
_symmetry_space_group_name_Hall '-C 2yc'
_symmetry_space_group_name_H-M 'C 1 2/c 1'
_atom_sites_solution_hydrogens geom
_atom_sites_solution_primary direct
_atom_sites_solution_secondary difmap
_audit_creation_method SHELXL-97
_cell_angle_alpha 90.00
_cell_angle_beta 117.111(3)
_cell_angle_gamma 90.00
_cell_formula_units_Z 8
_cell_length_a 24.232(4)
_cell_length_b 18.121(3)
_cell_length_c 23.195(4)
_cell_measurement_reflns_used 955
_cell_measurement_temperature 294(2)
_cell_measurement_theta_max 23.07
_cell_measurement_theta_min 2.89
_cell_volume 9066(3)
_computing_cell_refinement 'Bruker SMART'
_computing_data_collection 'Bruker SMART'
_computing_data_reduction 'Bruker SAINT'
_computing_molecular_graphics 'Bruker SHELXTL'
_computing_publication_material 'Bruker SHELXTL'
_computing_structure_refinement 'SHELXL-97 (Sheldrick, 1997)'
_computing_structure_solution 'SHELXS-97 (Sheldrick, 1990)'
_diffrn_ambient_temperature 294(2)
_diffrn_measured_fraction_theta_full 0.996
_diffrn_measured_fraction_theta_max 0.996
_diffrn_measurement_device_type 'CCD area detector'
_diffrn_measurement_method 'phi and omega scans'
_diffrn_radiation_monochromator graphite
_diffrn_radiation_source 'fine-focus sealed tube'
_diffrn_radiation_type MoK\a
_diffrn_radiation_wavelength 0.71073
_diffrn_reflns_av_R_equivalents 0.0554
_diffrn_reflns_av_sigmaI/netI 0.0422
_diffrn_reflns_limit_h_max 26
_diffrn_reflns_limit_h_min -26
_diffrn_reflns_limit_k_max 20
_diffrn_reflns_limit_k_min -20
_diffrn_reflns_limit_l_max 25
_diffrn_reflns_limit_l_min -25
_diffrn_reflns_number 29510
_diffrn_reflns_theta_full 23.34
_diffrn_reflns_theta_max 23.34
_diffrn_reflns_theta_min 1.51
_exptl_absorpt_coefficient_mu 0.469
_exptl_absorpt_correction_T_max 1.000
_exptl_absorpt_correction_T_min 0.774
_exptl_absorpt_correction_type multi-scan
_exptl_absorpt_process_details 'SAINT ver 6.45 2003; SADABS Bruker'
_exptl_crystal_colour golden
_exptl_crystal_density_diffrn 1.371
_exptl_crystal_density_meas 0
_exptl_crystal_density_method 'not measured'
_exptl_crystal_description block
_exptl_crystal_F_000 3848
_exptl_crystal_size_max 0.38
_exptl_crystal_size_mid 0.28
_exptl_crystal_size_min 0.26
_refine_diff_density_max 0.517
_refine_diff_density_min -0.555
_refine_diff_density_rms 0.064
_refine_ls_extinction_method none
_refine_ls_goodness_of_fit_ref 1.002
_refine_ls_hydrogen_treatment constr
_refine_ls_matrix_type full
_refine_ls_number_parameters 552
_refine_ls_number_reflns 6541
_refine_ls_number_restraints 78
_refine_ls_restrained_S_all 1.001
_refine_ls_R_factor_all 0.0617
_refine_ls_R_factor_gt 0.0453
_refine_ls_shift/su_max 0.003
_refine_ls_shift/su_mean 0.000
_refine_ls_structure_factor_coef Fsqd
_refine_ls_weighting_details 'calc w=1/[\s^2^(Fo^2^)+(0.0700P)^2^+15.7625P] where P=(Fo^2^+2Fc^2^)/3'
_refine_ls_weighting_scheme calc
_refine_ls_wR_factor_gt 0.1129
_refine_ls_wR_factor_ref 0.1236
_reflns_number_gt 5141
_reflns_number_total 6541
_reflns_threshold_expression >2sigma(I)
_cod_data_source_file b917805h.txt
_cod_data_source_block chw6
_cod_depositor_comments
;
The following automatic conversions were performed:

'_symmetry_cell_setting' value 'Monoclinic' changed to 'monoclinic'
according to /home/saulius/struct/CIF-dictionaries/cif_core.dic
dictionary named 'cif_core.dic' version 2.4.2 from 2011-04-26.

Automatic conversion script
Id: cif_fix_values 1891 2012-01-12 08:04:46Z andrius 
;
_cod_original_sg_symbol_H-M C2/c
_cod_database_code 7024493

loop_
_symmetry_equiv_pos_as_xyz
'x, y, z'
'-x, y, -z+1/2'
'x+1/2, y+1/2, z'
'-x+1/2, y+1/2, -z+1/2'
'-x, -y, -z'
'x, -y, z-1/2'
'-x+1/2, -y+1/2, -z'
'x+1/2, -y+1/2, z-1/2'

loop_
_atom_site_label
_atom_site_type_symbol
_atom_site_fract_x
_atom_site_fract_y
_atom_site_fract_z
_atom_site_U_iso_or_equiv
_atom_site_adp_type
_atom_site_occupancy
_atom_site_symmetry_multiplicity
_atom_site_calc_flag
_atom_site_refinement_flags
Ru1 Ru 0.192935(10) 0.438703(12) 0.216569(10) 0.03871(6) Uani 1 1 d .
P1 P 0.18035(3) 0.42952(4) 0.11105(3) 0.03569(18) Uani 1 1 d .
P2 P 0.23730(3) 0.55567(4) 0.24040(3) 0.03863(19) Uani 1 1 d .
N1 N 0.10776(10) 0.48642(13) 0.18825(10) 0.0425(6) Uani 1 1 d .
C1 C 0.16930(16) 0.33954(18) 0.25729(16) 0.0703(10) Uani 1 1 d .
H1A H 0.1275 0.3206 0.2448 0.084 Uiso 1 1 calc R
C2 C 0.20865(15) 0.31802(17) 0.23093(15) 0.0636(10) Uani 1 1 d .
H2A H 0.1987 0.2815 0.1964 0.076 Uiso 1 1 calc R
C3 C 0.26548(15) 0.35489(18) 0.26372(15) 0.0637(10) Uani 1 1 d .
H3A H 0.3022 0.3478 0.2569 0.076 Uiso 1 1 calc R
C4 C 0.26210(17) 0.3990(2) 0.31216(15) 0.0707(12) Uani 1 1 d .
H4A H 0.2960 0.4281 0.3448 0.085 Uiso 1 1 calc R
C5 C 0.20215(18) 0.3905(2) 0.30769(16) 0.0757(11) Uani 1 1 d .
H5A H 0.1874 0.4125 0.3367 0.091 Uiso 1 1 calc R
C6 C 0.06135(13) 0.51193(17) 0.17735(13) 0.0483(8) Uani 1 1 d .
C7 C 0.00205(15) 0.5473(2) 0.1612(2) 0.0818(13) Uani 1 1 d .
H7A H 0.0089 0.5912 0.1867 0.123 Uiso 1 1 calc R
H7B H -0.0238 0.5140 0.1703 0.123 Uiso 1 1 calc R
H7C H -0.0180 0.5599 0.1161 0.123 Uiso 1 1 calc R
C8 C 0.14476(11) 0.50219(15) 0.04929(12) 0.0385(7) Uani 1 1 d .
C9 C 0.09014(13) 0.53268(18) 0.04366(14) 0.0560(9) Uani 1 1 d .
H9A H 0.0758 0.5193 0.0732 0.067 Uiso 1 1 calc R
C10 C 0.05653(15) 0.5823(2) -0.00446(16) 0.0669(11) Uani 1 1 d .
H10A H 0.0201 0.6021 -0.0070 0.080 Uiso 1 1 calc R
C11 C 0.07663(16) 0.60261(19) -0.04873(16) 0.0667(11) Uani 1 1 d .
H11A H 0.0542 0.6363 -0.0813 0.080 Uiso 1 1 calc R
C12 C 0.13020(16) 0.57239(19) -0.04406(15) 0.0655(10) Uani 1 1 d .
H12A H 0.1438 0.5854 -0.0742 0.079 Uiso 1 1 calc R
C13 C 0.16455(13) 0.52291(17) 0.00450(13) 0.0504(8) Uani 1 1 d .
H13A H 0.2011 0.5035 0.0070 0.061 Uiso 1 1 calc R
C14 C 0.12868(11) 0.35387(15) 0.06325(11) 0.0424(8) Uani 1 1 d D
C15 C 0.09011(12) 0.31778(16) 0.08302(15) 0.0575(9) Uani 1 1 d D
H15A H 0.0917 0.3289 0.1229 0.069 Uiso 1 1 calc R
C16 C 0.04886(14) 0.26477(19) 0.04340(16) 0.0776(13) Uani 1 1 d D
H16A H 0.0237 0.2398 0.0575 0.093 Uiso 1 1 calc R
C17 C 0.04471(14) 0.24881(19) -0.01625(16) 0.0836(14) Uani 1 1 d D
H17A H 0.0169 0.2133 -0.0425 0.100 Uiso 1 1 calc R
C18 C 0.08201(14) 0.28572(18) -0.03674(16) 0.0734(12) Uani 1 1 d D
H18A H 0.0791 0.2759 -0.0774 0.088 Uiso 1 1 calc R
C19 C 0.12361(14) 0.33725(17) 0.00279(12) 0.0565(9) Uani 1 1 d D
H19A H 0.1490 0.3616 -0.0114 0.068 Uiso 1 1 calc R
C20 C 0.25368(11) 0.40618(14) 0.11034(12) 0.0412(7) Uani 1 1 d D
C21 C 0.27277(12) 0.33351(16) 0.11683(14) 0.0540(9) Uani 1 1 d D
H21A H 0.2459 0.2962 0.1156 0.065 Uiso 1 1 calc R
C22 C 0.33137(12) 0.31558(19) 0.12519(16) 0.0720(11) Uani 1 1 d D
H22A H 0.3439 0.2665 0.1302 0.086 Uiso 1 1 calc R
C23 C 0.37118(14) 0.36989(18) 0.12611(17) 0.0766(12) Uani 1 1 d D
H23A H 0.4106 0.3578 0.1317 0.092 Uiso 1 1 calc R
C24 C 0.35230(12) 0.44238(18) 0.11874(16) 0.0666(11) Uani 1 1 d D
H24A H 0.3786 0.4793 0.1180 0.080 Uiso 1 1 calc R
C25 C 0.29478(11) 0.46051(17) 0.11246(13) 0.0493(8) Uani 1 1 d D
H25A H 0.2833 0.5099 0.1096 0.059 Uiso 1 1 calc R
C26 C 0.31687(11) 0.56714(14) 0.25098(13) 0.0468(8) Uani 1 1 d D
C27 C 0.35405(11) 0.50640(19) 0.26128(15) 0.0647(10) Uani 1 1 d D
H27A H 0.3375 0.4595 0.2587 0.078 Uiso 1 1 calc R
C28 C 0.41565(13) 0.5138(2) 0.27535(18) 0.0890(14) Uani 1 1 d D
H28A H 0.4402 0.4721 0.2818 0.107 Uiso 1 1 calc R
C29 C 0.44031(15) 0.5825(2) 0.27975(17) 0.0923(15) Uani 1 1 d D
H29A H 0.4822 0.5877 0.2913 0.111 Uiso 1 1 calc R
C30 C 0.40373(13) 0.6433(2) 0.26734(18) 0.0841(13) Uani 1 1 d D
H30A H 0.4202 0.6899 0.2684 0.101 Uiso 1 1 calc R
C31 C 0.34234(12) 0.63567(19) 0.25317(16) 0.0685(11) Uani 1 1 d D
H31A H 0.3176 0.6775 0.2449 0.082 Uiso 1 1 calc R
C32 C 0.24495(11) 0.58564(16) 0.31991(12) 0.0430(8) Uani 1 1 d D
C33 C 0.29735(12) 0.62059(17) 0.36657(12) 0.0535(9) Uani 1 1 d D
H33A H 0.3309 0.6298 0.3584 0.064 Uiso 1 1 calc R
C34 C 0.30007(13) 0.6418(2) 0.42524(13) 0.0658(11) Uani 1 1 d D
H34A H 0.3356 0.6645 0.4563 0.079 Uiso 1 1 calc R
C35 C 0.25077(13) 0.6297(2) 0.43776(14) 0.0687(11) Uani 1 1 d D
H35A H 0.2526 0.6443 0.4771 0.082 Uiso 1 1 calc R
C36 C 0.19834(14) 0.5956(2) 0.39160(12) 0.0638(10) Uani 1 1 d D
H36A H 0.1646 0.5875 0.3997 0.077 Uiso 1 1 calc R
C37 C 0.19570(12) 0.57365(18) 0.33354(12) 0.0551(9) Uani 1 1 d D
H37A H 0.1602 0.5503 0.3030 0.066 Uiso 1 1 calc R
C38 C 0.19530(11) 0.63426(15) 0.18882(12) 0.0381(7) Uani 1 1 d .
C39 C 0.14925(11) 0.67107(16) 0.19721(14) 0.0448(8) Uani 1 1 d .
H39A H 0.1412 0.6580 0.2314 0.054 Uiso 1 1 calc R
C40 C 0.11533(13) 0.72666(18) 0.15574(16) 0.0565(9) Uani 1 1 d .
H40A H 0.0845 0.7507 0.1619 0.068 Uiso 1 1 calc R
C41 C 0.12695(14) 0.74659(18) 0.10534(16) 0.0587(10) Uani 1 1 d .
H41A H 0.1043 0.7846 0.0778 0.070 Uiso 1 1 calc R
C42 C 0.17156(14) 0.71115(18) 0.09522(15) 0.0571(9) Uani 1 1 d .
H42A H 0.1794 0.7251 0.0610 0.069 Uiso 1 1 calc R
C43 C 0.20516(13) 0.65420(16) 0.13631(13) 0.0488(8) Uani 1 1 d .
H43A H 0.2346 0.6291 0.1286 0.059 Uiso 1 1 calc R
B1 B 0.0000 0.6434(4) -0.2500 0.083(2) Uani 1 2 d S
F1 F -0.01597(13) 0.6832(2) -0.21037(15) 0.1616(13) Uani 1 1 d .
F2 F 0.04948(13) 0.60091(19) -0.21243(14) 0.1382(11) Uani 1 1 d .
B2 B 0.0000 0.7312(4) 0.2500 0.0723(19) Uani 1 2 d S
F3 F 0.00609(12) 0.7741(2) 0.20615(13) 0.1466(11) Uani 1 1 d .
F4 F -0.05141(11) 0.68756(16) 0.22046(15) 0.1330(12) Uani 1 1 d .
C44 C 0.29916(19) 0.6625(2) 0.03677(17) 0.121(2) Uani 1 1 d D
H44A H 0.2564 0.6626 0.0218 0.146 Uiso 1 1 calc R
C45 C 0.33311(19) 0.7075(2) 0.08347(19) 0.161(3) Uani 1 1 d D
H45A H 0.3151 0.7393 0.1016 0.194 Uiso 1 1 calc R
C46 C 0.39340(19) 0.7067(3) 0.1042(2) 0.252(4) Uani 1 1 d D
H46A H 0.4183 0.7383 0.1375 0.302 Uiso 1 1 calc R
C47 C 0.4193(2) 0.6617(3) 0.0788(2) 0.316(4) Uani 1 1 d D
H47A H 0.4621 0.6617 0.0938 0.379 Uiso 1 1 calc R
C48 C 0.3836(2) 0.6169(4) 0.0316(3) 0.275(3) Uani 1 1 d D
H48A H 0.4013 0.5851 0.0133 0.331 Uiso 1 1 calc R
C49 C 0.3231(2) 0.6171(3) 0.0103(2) 0.154(3) Uani 1 1 d D
H49A H 0.2979 0.5856 -0.0230 0.185 Uiso 1 1 calc R
C50 C 0.4919(3) 0.4632(4) 0.4457(3) 0.156(3) Uani 1 1 d .
H50A H 0.4867 0.4382 0.4086 0.187 Uiso 1 1 calc R
C51 C 0.5440(3) 0.4524(3) 0.5024(3) 0.158(3) Uani 1 1 d .
H51A H 0.5741 0.4193 0.5041 0.190 Uiso 1 1 calc R
C52 C 0.5525(3) 0.4899(4) 0.5567(3) 0.166(3) Uani 1 1 d .
H52A H 0.5886 0.4833 0.5952 0.200 Uiso 1 1 calc R

loop_
_atom_site_aniso_label
_atom_site_aniso_U_11
_atom_site_aniso_U_22
_atom_site_aniso_U_33
_atom_site_aniso_U_23
_atom_site_aniso_U_13
_atom_site_aniso_U_12
Ru1 0.04567(11) 0.04123(13) 0.03248(10) 0.00625(9) 0.02062(8) 0.00599(10)
P1 0.0382(3) 0.0372(4) 0.0327(3) 0.0023(3) 0.0170(3) 0.0040(3)
P2 0.0357(3) 0.0486(4) 0.0337(3) -0.0023(3) 0.0176(3) 0.0012(3)
N1 0.0469(11) 0.0466(13) 0.0386(11) -0.0006(10) 0.0236(9) -0.0041(11)
C1 0.101(2) 0.0504(19) 0.0799(18) 0.0251(15) 0.0594(16) 0.0073(17)
C2 0.095(2) 0.0412(17) 0.0579(17) 0.0177(14) 0.0377(15) 0.0113(16)
C3 0.0689(18) 0.064(2) 0.0552(17) 0.0268(15) 0.0253(15) 0.0315(16)
C4 0.084(2) 0.073(2) 0.0330(16) 0.0191(16) 0.0074(16) 0.019(2)
C5 0.124(2) 0.067(2) 0.0564(16) 0.0234(15) 0.0588(16) 0.022(2)
C6 0.0468(14) 0.0556(18) 0.0412(14) -0.0069(13) 0.0190(12) -0.0056(14)
C7 0.0558(18) 0.094(3) 0.091(2) -0.010(2) 0.0288(18) 0.0176(19)
C8 0.0410(13) 0.0401(15) 0.0298(12) 0.0002(11) 0.0121(10) 0.0015(12)
C9 0.0566(15) 0.069(2) 0.0462(15) 0.0178(14) 0.0265(12) 0.0173(15)
C10 0.0584(18) 0.076(2) 0.0567(18) 0.0163(17) 0.0181(15) 0.0235(17)
C11 0.074(2) 0.058(2) 0.0512(18) 0.0181(16) 0.0142(16) 0.0102(18)
C12 0.082(2) 0.073(2) 0.0417(15) 0.0177(15) 0.0284(14) -0.0007(18)
C13 0.0537(15) 0.0582(18) 0.0410(14) 0.0058(14) 0.0230(12) 0.0028(14)
C14 0.0381(13) 0.0391(15) 0.0434(14) 0.0040(12) 0.0128(11) 0.0052(12)
C15 0.0458(15) 0.0547(19) 0.0692(19) -0.0031(16) 0.0238(14) -0.0002(15)
C16 0.0452(16) 0.064(2) 0.116(3) -0.006(2) 0.0304(18) -0.0074(16)
C17 0.0461(19) 0.059(2) 0.107(3) -0.026(2) 0.000(2) 0.0040(17)
C18 0.068(2) 0.066(2) 0.057(2) -0.0183(17) 0.0030(17) 0.0099(18)
C19 0.0604(17) 0.059(2) 0.0418(15) -0.0046(14) 0.0157(13) 0.0014(15)
C20 0.0402(13) 0.0521(17) 0.0332(12) 0.0006(12) 0.0184(10) 0.0068(13)
C21 0.0507(15) 0.0559(19) 0.0553(16) 0.0061(14) 0.0241(13) 0.0119(14)
C22 0.0646(17) 0.070(2) 0.088(2) 0.0138(18) 0.0410(16) 0.0276(17)
C23 0.0473(16) 0.105(3) 0.081(2) -0.001(2) 0.0327(15) 0.0195(19)
C24 0.0496(15) 0.087(3) 0.0699(19) -0.0087(18) 0.0335(14) -0.0052(17)
C25 0.0461(14) 0.0571(18) 0.0471(15) -0.0043(13) 0.0234(12) 0.0005(14)
C26 0.0385(13) 0.067(2) 0.0378(13) -0.0051(13) 0.0199(11) -0.0027(14)
C27 0.0456(15) 0.083(2) 0.0650(19) -0.0015(17) 0.0246(14) 0.0078(17)
C28 0.0498(17) 0.134(4) 0.080(2) -0.011(2) 0.0272(17) 0.020(2)
C29 0.0447(16) 0.173(4) 0.066(2) -0.022(2) 0.0304(15) -0.019(2)
C30 0.0569(18) 0.113(3) 0.087(2) -0.010(2) 0.0373(17) -0.025(2)
C31 0.0540(16) 0.081(2) 0.077(2) -0.0047(18) 0.0354(15) -0.0098(17)
C32 0.0451(14) 0.0522(17) 0.0307(12) -0.0009(12) 0.0165(11) 0.0045(13)
C33 0.0442(14) 0.067(2) 0.0478(15) -0.0104(15) 0.0193(12) -0.0051(15)
C34 0.0665(19) 0.078(2) 0.0402(16) -0.0220(16) 0.0132(15) -0.0089(18)
C35 0.0811(19) 0.092(3) 0.0392(14) -0.0162(16) 0.0328(14) -0.0042(19)
C36 0.0672(16) 0.088(2) 0.0484(15) -0.0084(16) 0.0366(13) -0.0102(18)
C37 0.0484(15) 0.081(2) 0.0373(14) -0.0124(14) 0.0205(12) -0.0077(15)
C38 0.0371(12) 0.0390(15) 0.0369(13) -0.0060(11) 0.0155(10) -0.0062(12)
C39 0.0359(12) 0.0498(17) 0.0527(15) -0.0058(13) 0.0236(11) -0.0046(12)
C40 0.0396(14) 0.0523(18) 0.0715(19) -0.0035(16) 0.0199(14) 0.0066(14)
C41 0.0511(16) 0.0498(18) 0.0639(19) 0.0068(16) 0.0164(15) 0.0029(15)
C42 0.0648(17) 0.0573(19) 0.0494(15) 0.0119(14) 0.0260(13) -0.0038(16)
C43 0.0568(14) 0.0510(17) 0.0475(14) -0.0017(13) 0.0316(12) 0.0031(14)
B1 0.072(4) 0.087(5) 0.081(4) 0.000 0.027(3) 0.000
F1 0.1102(18) 0.194(3) 0.152(2) -0.088(2) 0.0355(16) 0.025(2)
F2 0.1400(18) 0.170(3) 0.1239(18) 0.0503(18) 0.0769(15) 0.0525(19)
B2 0.062(3) 0.095(5) 0.056(3) 0.000 0.024(3) 0.000
F3 0.1436(17) 0.196(3) 0.1343(17) 0.0739(18) 0.0927(14) 0.0626(19)
F4 0.0665(14) 0.137(2) 0.149(2) -0.0417(19) 0.0090(15) -0.0051(15)
C44 0.095(3) 0.148(5) 0.123(3) 0.025(3) 0.052(3) -0.011(3)
C45 0.236(5) 0.139(5) 0.136(4) 0.012(4) 0.108(4) -0.035(5)
C46 0.178(5) 0.361(8) 0.132(5) 0.105(5) -0.001(4) -0.161(5)
C47 0.070(3) 0.517(10) 0.344(7) 0.344(6) 0.078(4) 0.063(5)
C48 0.327(5) 0.288(7) 0.373(6) 0.236(5) 0.300(4) 0.194(5)
C49 0.237(6) 0.124(5) 0.131(4) 0.012(3) 0.110(4) -0.020(5)
C50 0.196(6) 0.124(4) 0.105(4) 0.011(3) 0.030(4) 0.036(4)
C51 0.165(5) 0.117(4) 0.132(5) 0.020(4) 0.014(4) 0.058(4)
C52 0.163(5) 0.147(5) 0.117(5) 0.000(4) 0.001(4) 0.047(5)

loop_
_atom_type_symbol
_atom_type_description
_atom_type_scat_dispersion_real
_atom_type_scat_dispersion_imag
_atom_type_scat_source
C C 0.0033 0.0016 'International Tables Vol C Tables 4.2.6.8 and 6.1.1.4'
H H 0.0000 0.0000 'International Tables Vol C Tables 4.2.6.8 and 6.1.1.4'
N N 0.0061 0.0033 'International Tables Vol C Tables 4.2.6.8 and 6.1.1.4'
P P 0.1023 0.0942 'International Tables Vol C Tables 4.2.6.8 and 6.1.1.4'
F F 0.0171 0.0103 'International Tables Vol C Tables 4.2.6.8 and 6.1.1.4'
B B 0.0013 0.0007 'International Tables Vol C Tables 4.2.6.8 and 6.1.1.4'
Ru Ru -1.2594 0.8363 'International Tables Vol C Tables 4.2.6.8 and 6.1.1.4'

loop_
_geom_angle_atom_site_label_1
_geom_angle_atom_site_label_2
_geom_angle_atom_site_label_3
_geom_angle
_geom_angle_site_symmetry_1
_geom_angle_site_symmetry_3
N1 Ru1 C3 155.51(12) . .
N1 Ru1 C5 97.00(12) . .
C3 Ru1 C5 62.63(14) . .
N1 Ru1 C4 130.77(13) . .
C3 Ru1 C4 37.39(13) . .
C5 Ru1 C4 37.51(14) . .
N1 Ru1 C2 122.86(11) . .
C3 Ru1 C2 37.00(12) . .
C5 Ru1 C2 61.92(13) . .
C4 Ru1 C2 61.79(12) . .
N1 Ru1 C1 93.46(11) . .
C3 Ru1 C1 62.16(14) . .
C5 Ru1 C1 37.30(13) . .
C4 Ru1 C1 62.20(13) . .
C2 Ru1 C1 36.80(13) . .
N1 Ru1 P2 88.89(7) . .
C3 Ru1 P2 109.44(9) . .
C5 Ru1 P2 107.45(10) . .
C4 Ru1 P2 90.07(10) . .
C2 Ru1 P2 146.43(9) . .
C1 Ru1 P2 144.70(9) . .
N1 Ru1 P1 93.60(6) . .
C3 Ru1 P1 99.52(10) . .
C5 Ru1 P1 152.50(10) . .
C4 Ru1 P1 135.16(11) . .
C2 Ru1 P1 91.07(9) . .
C1 Ru1 P1 116.92(9) . .
P2 Ru1 P1 98.03(3) . .
C20 P1 C8 105.64(13) . .
C20 P1 C14 102.58(12) . .
C8 P1 C14 96.58(11) . .
C20 P1 Ru1 111.24(8) . .
C8 P1 Ru1 123.76(9) . .
C14 P1 Ru1 114.33(9) . .
C38 P2 C26 103.57(12) . .
C38 P2 C32 101.28(13) . .
C26 P2 C32 102.18(12) . .
C38 P2 Ru1 119.47(8) . .
C26 P2 Ru1 118.49(9) . .
C32 P2 Ru1 109.27(9) . .
C6 N1 Ru1 174.7(2) . .
C2 C1 C5 107.6(3) . .
C2 C1 Ru1 71.44(19) . .
C5 C1 Ru1 70.6(2) . .
C2 C1 H1A 126.1 . .
C5 C1 H1A 126.1 . .
Ru1 C1 H1A 126.1 . .
C1 C2 C3 109.0(3) . .
C1 C2 Ru1 71.76(19) . .
C3 C2 Ru1 70.78(18) . .
C1 C2 H2A 125.5 . .
C3 C2 H2A 125.5 . .
Ru1 C2 H2A 125.5 . .
C2 C3 C4 107.6(3) . .
C2 C3 Ru1 72.22(18) . .
C4 C3 Ru1 71.43(18) . .
C2 C3 H3A 126.1 . .
C4 C3 H3A 126.1 . .
Ru1 C3 H3A 126.1 . .
C3 C4 C5 108.0(3) . .
C3 C4 Ru1 71.18(17) . .
C5 C4 Ru1 71.21(18) . .
C3 C4 H4A 125.9 . .
C5 C4 H4A 125.9 . .
Ru1 C4 H4A 125.9 . .
C1 C5 C4 107.7(3) . .
C1 C5 Ru1 72.13(19) . .
C4 C5 Ru1 71.28(19) . .
C1 C5 H5A 126.1 . .
C4 C5 H5A 126.1 . .
Ru1 C5 H5A 126.1 . .
N1 C6 C7 177.2(4) . .
C6 C7 H7A 109.5 . .
C6 C7 H7B 109.5 . .
H7A C7 H7B 109.5 . .
C6 C7 H7C 109.5 . .
H7A C7 H7C 109.5 . .
H7B C7 H7C 109.5 . .
C13 C8 C9 117.7(3) . .
C13 C8 P1 125.4(2) . .
C9 C8 P1 116.5(2) . .
C10 C9 C8 121.7(3) . .
C10 C9 H9A 119.2 . .
C8 C9 H9A 119.2 . .
C11 C10 C9 120.2(3) . .
C11 C10 H10A 119.9 . .
C9 C10 H10A 119.9 . .
C12 C11 C10 118.8(3) . .
C12 C11 H11A 120.6 . .
C10 C11 H11A 120.6 . .
C11 C12 C13 121.5(3) . .
C11 C12 H12A 119.3 . .
C13 C12 H12A 119.3 . .
C8 C13 C12 120.2(3) . .
C8 C13 H13A 119.9 . .
C12 C13 H13A 119.9 . .
C15 C14 C19 118.2(3) . .
C15 C14 P1 121.9(2) . .
C19 C14 P1 119.5(2) . .
C14 C15 C16 120.0(3) . .
C14 C15 H15A 120.0 . .
C16 C15 H15A 120.0 . .
C17 C16 C15 120.9(3) . .
C17 C16 H16A 119.6 . .
C15 C16 H16A 119.6 . .
C16 C17 C18 119.3(3) . .
C16 C17 H17A 120.3 . .
C18 C17 H17A 120.3 . .
C17 C18 C19 120.0(3) . .
C17 C18 H18A 120.0 . .
C19 C18 H18A 120.0 . .
C18 C19 C14 121.6(3) . .
C18 C19 H19A 119.2 . .
C14 C19 H19A 119.2 . .
C21 C20 C25 118.3(3) . .
C21 C20 P1 119.8(2) . .
C25 C20 P1 121.3(2) . .
C20 C21 C22 120.8(3) . .
C20 C21 H21A 119.6 . .
C22 C21 H21A 119.6 . .
C23 C22 C21 120.3(3) . .
C23 C22 H22A 119.9 . .
C21 C22 H22A 119.9 . .
C22 C23 C24 119.4(3) . .
C22 C23 H23A 120.3 . .
C24 C23 H23A 120.3 . .
C25 C24 C23 120.4(3) . .
C25 C24 H24A 119.8 . .
C23 C24 H24A 119.8 . .
C24 C25 C20 120.8(3) . .
C24 C25 H25A 119.6 . .
C20 C25 H25A 119.6 . .
C27 C26 C31 118.0(3) . .
C27 C26 P2 119.8(2) . .
C31 C26 P2 122.1(2) . .
C26 C27 C28 121.1(3) . .
C26 C27 H27A 119.5 . .
C28 C27 H27A 119.5 . .
C29 C28 C27 119.7(3) . .
C29 C28 H28A 120.2 . .
C27 C28 H28A 120.2 . .
C30 C29 C28 120.1(3) . .
C30 C29 H29A 119.9 . .
C28 C29 H29A 119.9 . .
C29 C30 C31 119.9(4) . .
C29 C30 H30A 120.0 . .
C31 C30 H30A 120.0 . .
C30 C31 C26 121.1(3) . .
C30 C31 H31A 119.5 . .
C26 C31 H31A 119.5 . .
C37 C32 C33 118.1(3) . .
C37 C32 P2 118.48(18) . .
C33 C32 P2 123.5(2) . .
C34 C33 C32 120.6(3) . .
C34 C33 H33A 119.7 . .
C32 C33 H33A 119.7 . .
C35 C34 C33 120.5(3) . .
C35 C34 H34A 119.7 . .
C33 C34 H34A 119.7 . .
C34 C35 C36 119.4(3) . .
C34 C35 H35A 120.3 . .
C36 C35 H35A 120.3 . .
C37 C36 C35 120.3(3) . .
C37 C36 H36A 119.8 . .
C35 C36 H36A 119.8 . .
C36 C37 C32 121.1(3) . .
C36 C37 H37A 119.4 . .
C32 C37 H37A 119.4 . .
C39 C38 C43 117.9(2) . .
C39 C38 P2 121.5(2) . .
C43 C38 P2 120.4(2) . .
C40 C39 C38 121.0(3) . .
C40 C39 H39A 119.5 . .
C38 C39 H39A 119.5 . .
C41 C40 C39 120.0(3) . .
C41 C40 H40A 120.0 . .
C39 C40 H40A 120.0 . .
C42 C41 C40 120.6(3) . .
C42 C41 H41A 119.7 . .
C40 C41 H41A 119.7 . .
C41 C42 C43 119.6(3) . .
C41 C42 H42A 120.2 . .
C43 C42 H42A 120.2 . .
C42 C43 C38 120.9(3) . .
C42 C43 H43A 119.6 . .
C38 C43 H43A 119.6 . .
F2 B1 F2 110.8(6) . 2_554
F2 B1 F1 107.94(19) . .
F2 B1 F1 107.20(19) 2_554 .
F2 B1 F1 107.20(19) . 2_554
F2 B1 F1 107.94(19) 2_554 2_554
F1 B1 F1 115.8(6) . 2_554
F3 B2 F3 109.2(6) 2 .
F3 B2 F4 109.00(18) 2 .
F3 B2 F4 110.21(19) . .
F3 B2 F4 110.21(19) 2 2
F3 B2 F4 109.00(18) . 2
F4 B2 F4 109.3(5) . 2
C45 C44 C49 122.3(5) . .
C45 C44 H44A 118.8 . .
C49 C44 H44A 118.8 . .
C44 C45 C46 118.2(5) . .
C44 C45 H45A 120.9 . .
C46 C45 H45A 120.9 . .
C45 C46 C47 121.3(5) . .
C45 C46 H46A 119.4 . .
C47 C46 H46A 119.4 . .
C48 C47 C46 119.0(5) . .
C48 C47 H47A 120.5 . .
C46 C47 H47A 120.5 . .
C49 C48 C47 120.4(6) . .
C49 C48 H48A 119.8 . .
C47 C48 H48A 119.8 . .
C44 C49 C48 118.8(5) . .
C44 C49 H49A 120.6 . .
C48 C49 H49A 120.6 . .
C52 C50 C51 120.1(7) 5_666 .
C52 C50 H50A 120.0 5_666 .
C51 C50 H50A 120.0 . .
C50 C51 C52 120.3(7) . .
C50 C51 H51A 119.9 . .
C52 C51 H51A 119.9 . .
C50 C52 C51 119.6(6) 5_666 .
C50 C52 H52A 120.2 5_666 .
C51 C52 H52A 120.2 . .

loop_
_geom_bond_atom_site_label_1
_geom_bond_atom_site_label_2
_geom_bond_distance
_geom_bond_site_symmetry_2
Ru1 N1 2.050(2) .
Ru1 C3 2.200(3) .
Ru1 C5 2.203(3) .
Ru1 C4 2.204(3) .
Ru1 C2 2.219(3) .
Ru1 C1 2.223(3) .
Ru1 P2 2.3264(8) .
Ru1 P1 2.3304(8) .
P1 C20 1.834(3) .
P1 C8 1.845(3) .
P1 C14 1.847(3) .
P2 C38 1.840(3) .
P2 C26 1.841(3) .
P2 C32 1.849(3) .
N1 C6 1.133(4) .
C1 C2 1.402(5) .
C1 C5 1.415(5) .
C1 H1A 0.9800 .
C2 C3 1.402(5) .
C2 H2A 0.9800 .
C3 C4 1.411(5) .
C3 H3A 0.9800 .
C4 C5 1.417(5) .
C4 H4A 0.9800 .
C5 H5A 0.9800 .
C6 C7 1.458(5) .
C7 H7A 0.9600 .
C7 H7B 0.9600 .
C7 H7C 0.9600 .
C8 C13 1.380(4) .
C8 C9 1.384(4) .
C9 C10 1.374(4) .
C9 H9A 0.9300 .
C10 C11 1.372(5) .
C10 H10A 0.9300 .
C11 C12 1.367(5) .
C11 H11A 0.9300 .
C12 C13 1.382(4) .
C12 H12A 0.9300 .
C13 H13A 0.9300 .
C14 C15 1.379(4) .
C14 C19 1.384(4) .
C15 C16 1.389(4) .
C15 H15A 0.9300 .
C16 C17 1.372(4) .
C16 H16A 0.9300 .
C17 C18 1.372(4) .
C17 H17A 0.9300 .
C18 C19 1.373(4) .
C18 H18A 0.9300 .
C19 H19A 0.9300 .
C20 C21 1.381(3) .
C20 C25 1.385(4) .
C21 C22 1.382(4) .
C21 H21A 0.9300 .
C22 C23 1.371(4) .
C22 H22A 0.9300 .
C23 C24 1.376(4) .
C23 H23A 0.9300 .
C24 C25 1.373(4) .
C24 H24A 0.9300 .
C25 H25A 0.9300 .
C26 C27 1.373(4) .
C26 C31 1.377(4) .
C27 C28 1.381(4) .
C27 H27A 0.9300 .
C28 C29 1.364(4) .
C28 H28A 0.9300 .
C29 C30 1.360(4) .
C29 H29A 0.9300 .
C30 C31 1.376(4) .
C30 H30A 0.9300 .
C31 H31A 0.9300 .
C32 C37 1.384(4) .
C32 C33 1.390(3) .
C33 C34 1.387(4) .
C33 H33A 0.9300 .
C34 C35 1.370(4) .
C34 H34A 0.9300 .
C35 C36 1.379(4) .
C35 H35A 0.9300 .
C36 C37 1.378(4) .
C36 H36A 0.9300 .
C37 H37A 0.9300 .
C38 C39 1.388(4) .
C38 C43 1.392(4) .
C39 C40 1.377(4) .
C39 H39A 0.9300 .
C40 C41 1.370(5) .
C40 H40A 0.9300 .
C41 C42 1.367(5) .
C41 H41A 0.9300 .
C42 C43 1.389(4) .
C42 H42A 0.9300 .
C43 H43A 0.9300 .
B1 F2 1.355(5) .
B1 F2 1.355(5) 2_554
B1 F1 1.356(5) .
B1 F1 1.356(5) 2_554
B2 F3 1.340(5) 2
B2 F3 1.340(5) .
B2 F4 1.367(5) .
B2 F4 1.367(5) 2
C44 C45 1.305(5) .
C44 C49 1.311(5) .
C44 H44A 0.9300 .
C45 C46 1.314(5) .
C45 H45A 0.9300 .
C46 C47 1.321(6) .
C46 H46A 0.9300 .
C47 C48 1.320(6) .
C47 H47A 0.9300 .
C48 C49 1.316(5) .
C48 H48A 0.9300 .
C49 H49A 0.9300 .
C50 C52 1.351(9) 5_666
C50 C51 1.360(8) .
C50 H50A 0.9300 .
C51 C52 1.361(9) .
C51 H51A 0.9300 .
C52 C50 1.351(9) 5_666
C52 H52A 0.9300 .

loop_
_geom_torsion_atom_site_label_1
_geom_torsion_atom_site_label_2
_geom_torsion_atom_site_label_3
_geom_torsion_atom_site_label_4
_geom_torsion
_geom_torsion_site_symmetry_1
_geom_torsion_site_symmetry_4
N1 Ru1 P1 C20 167.94(11) . .
C3 Ru1 P1 C20 -32.81(13) . .
C5 Ru1 P1 C20 -79.4(2) . .
C4 Ru1 P1 C20 -19.69(17) . .
C2 Ru1 P1 C20 -69.04(13) . .
C1 Ru1 P1 C20 -96.33(14) . .
P2 Ru1 P1 C20 78.56(9) . .
N1 Ru1 P1 C8 40.52(12) . .
C3 Ru1 P1 C8 -160.24(14) . .
C5 Ru1 P1 C8 153.2(2) . .
C4 Ru1 P1 C8 -147.11(17) . .
C2 Ru1 P1 C8 163.54(14) . .
C1 Ru1 P1 C8 136.25(15) . .
P2 Ru1 P1 C8 -48.86(11) . .
N1 Ru1 P1 C14 -76.44(11) . .
C3 Ru1 P1 C14 82.80(13) . .
C5 Ru1 P1 C14 36.2(2) . .
C4 Ru1 P1 C14 95.92(17) . .
C2 Ru1 P1 C14 46.58(13) . .
C1 Ru1 P1 C14 19.28(14) . .
P2 Ru1 P1 C14 -165.83(9) . .
N1 Ru1 P2 C38 -36.15(13) . .
C3 Ru1 P2 C38 160.45(15) . .
C5 Ru1 P2 C38 -133.13(15) . .
C4 Ru1 P2 C38 -166.92(16) . .
C2 Ru1 P2 C38 161.6(2) . .
C1 Ru1 P2 C38 -130.6(2) . .
P1 Ru1 P2 C38 57.34(11) . .
N1 Ru1 P2 C26 -163.97(12) . .
C3 Ru1 P2 C26 32.62(15) . .
C5 Ru1 P2 C26 99.04(15) . .
C4 Ru1 P2 C26 65.25(15) . .
C2 Ru1 P2 C26 33.8(2) . .
C1 Ru1 P2 C26 101.61(19) . .
P1 Ru1 P2 C26 -70.49(10) . .
N1 Ru1 P2 C32 79.67(10) . .
C3 Ru1 P2 C32 -83.73(13) . .
C5 Ru1 P2 C32 -17.32(14) . .
C4 Ru1 P2 C32 -51.10(14) . .
C2 Ru1 P2 C32 -82.56(19) . .
C1 Ru1 P2 C32 -14.75(19) . .
P1 Ru1 P2 C32 173.15(8) . .
C3 Ru1 N1 C6 47(3) . .
C5 Ru1 N1 C6 15(3) . .
C4 Ru1 N1 C6 -4(3) . .
C2 Ru1 N1 C6 75(3) . .
C1 Ru1 N1 C6 52(3) . .
P2 Ru1 N1 C6 -93(3) . .
P1 Ru1 N1 C6 169(3) . .
N1 Ru1 C1 C2 145.75(18) . .
C3 Ru1 C1 C2 -36.71(18) . .
C5 Ru1 C1 C2 -117.2(3) . .
C4 Ru1 C1 C2 -79.2(2) . .
P2 Ru1 C1 C2 -121.28(19) . .
P1 Ru1 C1 C2 49.9(2) . .
N1 Ru1 C1 C5 -97.0(2) . .
C3 Ru1 C1 C5 80.5(2) . .
C4 Ru1 C1 C5 38.0(2) . .
C2 Ru1 C1 C5 117.2(3) . .
P2 Ru1 C1 C5 -4.0(3) . .
P1 Ru1 C1 C5 167.17(19) . .
C5 C1 C2 C3 -0.3(4) . .
Ru1 C1 C2 C3 61.3(2) . .
C5 C1 C2 Ru1 -61.6(2) . .
N1 Ru1 C2 C1 -42.0(2) . .
C3 Ru1 C2 C1 118.6(3) . .
C5 Ru1 C2 C1 37.6(2) . .
C4 Ru1 C2 C1 80.4(2) . .
P2 Ru1 C2 C1 116.7(2) . .
P1 Ru1 C2 C1 -136.96(18) . .
N1 Ru1 C2 C3 -160.54(19) . .
C5 Ru1 C2 C3 -80.9(2) . .
C4 Ru1 C2 C3 -38.2(2) . .
C1 Ru1 C2 C3 -118.6(3) . .
P2 Ru1 C2 C3 -1.8(3) . .
P1 Ru1 C2 C3 104.5(2) . .
C1 C2 C3 C4 1.2(4) . .
Ru1 C2 C3 C4 63.1(2) . .
C1 C2 C3 Ru1 -61.9(2) . .
N1 Ru1 C3 C2 42.4(4) . .
C5 Ru1 C3 C2 78.8(2) . .
C4 Ru1 C3 C2 116.3(3) . .
C1 Ru1 C3 C2 36.5(2) . .
P2 Ru1 C3 C2 178.92(18) . .
P1 Ru1 C3 C2 -79.0(2) . .
N1 Ru1 C3 C4 -73.8(3) . .
C5 Ru1 C3 C4 -37.5(2) . .
C2 Ru1 C3 C4 -116.3(3) . .
C1 Ru1 C3 C4 -79.8(2) . .
P2 Ru1 C3 C4 62.6(2) . .
P1 Ru1 C3 C4 164.7(2) . .
C2 C3 C4 C5 -1.6(4) . .
Ru1 C3 C4 C5 62.0(2) . .
C2 C3 C4 Ru1 -63.6(2) . .
N1 Ru1 C4 C3 148.3(2) . .
C5 Ru1 C4 C3 117.5(3) . .
C2 Ru1 C4 C3 37.8(2) . .
C1 Ru1 C4 C3 79.7(2) . .
P2 Ru1 C4 C3 -123.1(2) . .
P1 Ru1 C4 C3 -21.6(3) . .
N1 Ru1 C4 C5 30.8(3) . .
C3 Ru1 C4 C5 -117.5(3) . .
C2 Ru1 C4 C5 -79.7(2) . .
C1 Ru1 C4 C5 -37.8(2) . .
P2 Ru1 C4 C5 119.4(2) . .
P1 Ru1 C4 C5 -139.11(18) . .
C2 C1 C5 C4 -0.6(4) . .
Ru1 C1 C5 C4 -62.8(2) . .
C2 C1 C5 Ru1 62.2(2) . .
C3 C4 C5 C1 1.4(4) . .
Ru1 C4 C5 C1 63.4(2) . .
C3 C4 C5 Ru1 -62.0(2) . .
N1 Ru1 C5 C1 86.5(2) . .
C3 Ru1 C5 C1 -79.1(2) . .
C4 Ru1 C5 C1 -116.5(3) . .
C2 Ru1 C5 C1 -37.1(2) . .
P2 Ru1 C5 C1 177.55(19) . .
P1 Ru1 C5 C1 -25.4(4) . .
N1 Ru1 C5 C4 -157.0(2) . .
C3 Ru1 C5 C4 37.3(2) . .
C2 Ru1 C5 C4 79.4(2) . .
C1 Ru1 C5 C4 116.5(3) . .
P2 Ru1 C5 C4 -66.0(2) . .
P1 Ru1 C5 C4 91.1(3) . .
Ru1 N1 C6 C7 145(6) . .
C20 P1 C8 C13 11.1(3) . .
C14 P1 C8 C13 -94.0(2) . .
Ru1 P1 C8 C13 140.8(2) . .
C20 P1 C8 C9 -175.9(2) . .
C14 P1 C8 C9 79.0(2) . .
Ru1 P1 C8 C9 -46.1(2) . .
C13 C8 C9 C10 -0.4(4) . .
P1 C8 C9 C10 -174.0(3) . .
C8 C9 C10 C11 0.3(5) . .
C9 C10 C11 C12 0.3(5) . .
C10 C11 C12 C13 -0.8(5) . .
C9 C8 C13 C12 -0.1(4) . .
P1 C8 C13 C12 172.8(2) . .
C11 C12 C13 C8 0.8(5) . .
C20 P1 C14 C15 134.9(2) . .
C8 P1 C14 C15 -117.4(2) . .
Ru1 P1 C14 C15 14.3(2) . .
C20 P1 C14 C19 -51.6(2) . .
C8 P1 C14 C19 56.1(2) . .
Ru1 P1 C14 C19 -172.14(19) . .
C19 C14 C15 C16 1.9(4) . .
P1 C14 C15 C16 175.5(2) . .
C14 C15 C16 C17 -1.6(5) . .
C15 C16 C17 C18 0.2(5) . .
C16 C17 C18 C19 1.0(5) . .
C17 C18 C19 C14 -0.7(5) . .
C15 C14 C19 C18 -0.7(4) . .
P1 C14 C19 C18 -174.5(2) . .
C8 P1 C20 C21 -140.6(2) . .
C14 P1 C20 C21 -40.0(2) . .
Ru1 P1 C20 C21 82.7(2) . .
C8 P1 C20 C25 48.5(2) . .
C14 P1 C20 C25 149.1(2) . .
Ru1 P1 C20 C25 -88.3(2) . .
C25 C20 C21 C22 0.0(4) . .
P1 C20 C21 C22 -171.2(2) . .
C20 C21 C22 C23 -1.1(5) . .
C21 C22 C23 C24 0.1(5) . .
C22 C23 C24 C25 2.0(5) . .
C23 C24 C25 C20 -3.1(5) . .
C21 C20 C25 C24 2.1(4) . .
P1 C20 C25 C24 173.1(2) . .
C38 P2 C26 C27 -151.6(2) . .
C32 P2 C26 C27 103.5(3) . .
Ru1 P2 C26 C27 -16.6(3) . .
C38 P2 C26 C31 32.8(3) . .
C32 P2 C26 C31 -72.2(3) . .
Ru1 P2 C26 C31 167.7(2) . .
C31 C26 C27 C28 1.9(5) . .
P2 C26 C27 C28 -173.9(3) . .
C26 C27 C28 C29 0.6(6) . .
C27 C28 C29 C30 -3.1(6) . .
C28 C29 C30 C31 2.9(6) . .
C29 C30 C31 C26 -0.3(6) . .
C27 C26 C31 C30 -2.1(5) . .
P2 C26 C31 C30 173.7(3) . .
C38 P2 C32 C37 83.2(3) . .
C26 P2 C32 C37 -170.1(2) . .
Ru1 P2 C32 C37 -43.8(3) . .
C38 P2 C32 C33 -95.9(3) . .
C26 P2 C32 C33 10.8(3) . .
Ru1 P2 C32 C33 137.2(2) . .
C37 C32 C33 C34 0.8(4) . .
P2 C32 C33 C34 179.9(2) . .
C32 C33 C34 C35 -1.0(5) . .
C33 C34 C35 C36 0.4(5) . .
C34 C35 C36 C37 0.4(5) . .
C35 C36 C37 C32 -0.6(5) . .
C33 C32 C37 C36 0.0(5) . .
P2 C32 C37 C36 -179.1(3) . .
C26 P2 C38 C39 -143.3(2) . .
C32 P2 C38 C39 -37.7(2) . .
Ru1 P2 C38 C39 82.3(2) . .
C26 P2 C38 C43 42.5(2) . .
C32 P2 C38 C43 148.1(2) . .
Ru1 P2 C38 C43 -91.9(2) . .
C43 C38 C39 C40 -1.4(4) . .
P2 C38 C39 C40 -175.7(2) . .
C38 C39 C40 C41 -0.2(4) . .
C39 C40 C41 C42 0.8(5) . .
C40 C41 C42 C43 0.3(5) . .
C41 C42 C43 C38 -2.0(4) . .
C39 C38 C43 C42 2.5(4) . .
P2 C38 C43 C42 176.9(2) . .
C49 C44 C45 C46 -0.1(5) . .
C44 C45 C46 C47 0.1(6) . .
C45 C46 C47 C48 -0.1(9) . .
C46 C47 C48 C49 0.0(10) . .
C45 C44 C49 C48 0.0(8) . .
C47 C48 C49 C44 0.0(10) . .
C52 C50 C51 C52 -1.4(14) 5_666 .
C50 C51 C52 C50 1.4(13) . 5_666
